data_9008267
loop_
_publ_author_name
'Sahl, K.'
'Chatterjee, N. D.'

_publ_section_title
;
 The crystal structure of bicchulite, Ca2[Al2SiO6](OH)2
;
_journal_name_full 'Zeitschrift fur Kristallographie'
_journal_page_first 35
_journal_page_last 41
_journal_volume 146
_journal_year 1977
_chemical_compound_source Synthetic
_chemical_formula_sum 'Al2 Ca2 H2 O8 Si'
_chemical_name_mineral Bicchulite
_space_group_IT_number 217
_symmetry_space_group_name_Hall 'I -4 2 3'
_symmetry_space_group_name_H-M 'I -4 3 m'
_cell_angle_alpha 90
_cell_angle_beta 90
_cell_angle_gamma 90
_cell_length_a 8.825
_cell_length_b 8.825
_cell_length_c 8.825
_cell_formula_units_Z 4
_cell_volume 687.297
_database_code_amcsd 0010796
_exptl_crystal_density_diffrn 2.824
_cod_original_formula_sum 'Ca2 (Al2 Si) O8 H2'
_cod_database_code 9008267

loop_
_space_group_symop_operation_xyz
x,y,z
1/2+x,1/2+y,1/2+z
-z,x,-y
1/2-z,1/2+x,1/2-y
-y,z,-x
1/2-y,1/2+z,1/2-x
-x,y,-z
1/2-x,1/2+y,1/2-z
x,-z,-y
1/2+x,1/2-z,1/2-y
z,-y,-x
1/2+z,1/2-y,1/2-x
y,-x,-z
1/2+y,1/2-x,1/2-z
x,z,y
1/2+x,1/2+z,1/2+y
z,y,x
1/2+z,1/2+y,1/2+x
y,x,z
1/2+y,1/2+x,1/2+z
-z,-x,y
1/2-z,1/2-x,1/2+y
-y,-z,x
1/2-y,1/2-z,1/2+x
-x,-y,z
1/2-x,1/2-y,1/2+z
z,-x,-y
1/2+z,1/2-x,1/2-y
y,-z,-x
1/2+y,1/2-z,1/2-x
x,-y,-z
1/2+x,1/2-y,1/2-z
-x,z,-y
1/2-x,1/2+z,1/2-y
-z,y,-x
1/2-z,1/2+y,1/2-x
-y,x,-z
1/2-y,1/2+x,1/2-z
-x,-z,y
1/2-x,1/2-z,1/2+y
-z,-y,x
1/2-z,1/2-y,1/2+x
-y,-x,z
1/2-y,1/2-x,1/2+z
z,x,y
1/2+z,1/2+x,1/2+y
y,z,x
1/2+y,1/2+z,1/2+x

loop_
_atom_site_label
_atom_site_fract_x
_atom_site_fract_y
_atom_site_fract_z
_atom_site_occupancy
_atom_site_U_iso_or_equiv
Ca 0.14400 0.14400 0.14400 1.00000 0.00887
Al 0.25000 0.50000 0.00000 0.66667 0.00633
Si 0.25000 0.50000 0.00000 0.33333 0.00633
O 0.14900 0.14900 0.42400 1.00000 0.01900
O-H 0.38200 0.38200 0.38200 1.00000 0.01900

loop_
_cod_related_entry_id
_cod_related_entry_database
_cod_related_entry_code
1 AMCSD 0010796
